data_7232255
loop_
_publ_author_name
'Adjei, Jeanette A.'
'Lough, Alan J.'
'Gossage, Robert A.'

_publ_section_title
;
 Synthesis and characterisation of \k2-N,O-oxazoline-enolate complexes of
 nickel(ii): explorations in coordination chemistry and metal-mediated
 polymerisation
;
_journal_issue 7
_journal_name_full 'RSC Advances'
_journal_page_first 3956
_journal_paper_doi 10.1039/C8RA10304F
_journal_volume 9
_journal_year 2019
_chemical_formula_moiety 'C22 H24 N2 Ni O6'
_chemical_formula_sum 'C22 H24 N2 Ni O6'
_chemical_formula_weight 471.14
_space_group_crystal_system monoclinic
_space_group_IT_number 14
_space_group_name_Hall '-P 2ybc'
_space_group_name_H-M_alt 'P 1 21/c 1'
_symmetry_space_group_name_Hall '-P 2ybc'
_symmetry_space_group_name_H-M 'P 1 21/c 1'
_atom_sites_solution_hydrogens geom
_audit_creation_method SHELXL-2016/6
_audit_update_record
;
2018-12-12 deposited with the CCDC.
2019-01-10 downloaded from the CCDC.
;
_cell_angle_alpha 90
_cell_angle_beta 95.190(3)
_cell_angle_gamma 90
_cell_formula_units_Z 4
_cell_length_a 10.2574(8)
_cell_length_b 8.8952(7)
_cell_length_c 23.418(2)
_cell_measurement_reflns_used 6851
_cell_measurement_temperature 150(2)
_cell_measurement_theta_max 25.36
_cell_measurement_theta_min 2.45
_cell_volume 2127.9(3)
_computing_cell_refinement APEX2
_computing_data_collection 'APEX2 (Bruker, 2014)'
_computing_data_reduction 'SAINT (Bruker, 2014)'
_computing_molecular_graphics 'PLATON (Spek, 2009)'
_computing_publication_material 'SHELXTL (Sheldrick, 2008)'
_computing_structure_refinement 'SHELXL-2016/6 (Sheldrick, 2016)'
_computing_structure_solution 'SHELXT (Sheldrick, 2015)'
_diffrn_ambient_temperature 150(2)
_diffrn_measured_fraction_theta_full 1.000
_diffrn_measured_fraction_theta_max 0.997
_diffrn_measurement_device_type 'Bruker Kappa APEX-DUO CCD'
_diffrn_measurement_method '\f and \w scans'
_diffrn_radiation_type MoK\a
_diffrn_radiation_wavelength 0.71073
_diffrn_reflns_av_R_equivalents 0.0562
_diffrn_reflns_av_unetI/netI 0.0422
_diffrn_reflns_Laue_measured_fraction_full 1.000
_diffrn_reflns_Laue_measured_fraction_max 0.997
_diffrn_reflns_limit_h_max 13
_diffrn_reflns_limit_h_min -13
_diffrn_reflns_limit_k_max 11
_diffrn_reflns_limit_k_min -11
_diffrn_reflns_limit_l_max 30
_diffrn_reflns_limit_l_min -30
_diffrn_reflns_number 33572
_diffrn_reflns_point_group_measured_fraction_full 1.000
_diffrn_reflns_point_group_measured_fraction_max 0.997
_diffrn_reflns_theta_full 25.242
_diffrn_reflns_theta_max 27.559
_diffrn_reflns_theta_min 1.746
_diffrn_source 'sealed tube with Bruker Triumph monochromator'
_exptl_absorpt_coefficient_mu 0.953
_exptl_absorpt_correction_T_max 0.7456
_exptl_absorpt_correction_T_min 0.6985
_exptl_absorpt_correction_type multi-scan
_exptl_absorpt_process_details 'SADABS (Bruker, 2014)'
_exptl_crystal_colour yellow
_exptl_crystal_density_diffrn 1.471
_exptl_crystal_description plate
_exptl_crystal_F_000 984
_exptl_crystal_size_max 0.180
_exptl_crystal_size_mid 0.160
_exptl_crystal_size_min 0.050
_refine_diff_density_max 0.333
_refine_diff_density_min -0.320
_refine_diff_density_rms 0.061
_refine_ls_extinction_method none
_refine_ls_goodness_of_fit_ref 1.001
_refine_ls_hydrogen_treatment constr
_refine_ls_matrix_type full
_refine_ls_number_parameters 284
_refine_ls_number_reflns 4920
_refine_ls_number_restraints 0
_refine_ls_restrained_S_all 1.001
_refine_ls_R_factor_all 0.0548
_refine_ls_R_factor_gt 0.0324
_refine_ls_shift/su_max 0.001
_refine_ls_shift/su_mean 0.000
_refine_ls_structure_factor_coef Fsqd
_refine_ls_weighting_details 'w=1/[\s^2^(Fo^2^)+(0.0256P)^2^+1.2931P] where P=(Fo^2^+2Fc^2^)/3'
_refine_ls_weighting_scheme calc
_refine_ls_wR_factor_gt 0.0643
_refine_ls_wR_factor_ref 0.0714
_reflns_Friedel_coverage 0.000
_reflns_number_gt 3750
_reflns_number_total 4920
_reflns_threshold_expression 'I > 2\s(I)'
_cod_data_source_file c8ra10304f2.cif
_cod_data_source_block d1839_a
_cod_database_code 7232255
_shelx_shelxl_version_number 2016/6
_shelx_space_group_comment
; 
The symmetry employed for this shelxl refinement is uniquely defined 
by the following loop, which should always be used as a source of 
symmetry information in preference to the above space-group names. 
They are only intended as comments. 
;
_shelx_estimated_absorpt_t_min 0.847
_shelx_estimated_absorpt_t_max 0.954

loop_
_space_group_symop_operation_xyz
'x, y, z'
'-x, y+1/2, -z+1/2'
'-x, -y, -z'
'x, -y-1/2, z-1/2'

loop_
_atom_site_label
_atom_site_type_symbol
_atom_site_fract_x
_atom_site_fract_y
_atom_site_fract_z
_atom_site_U_iso_or_equiv
_atom_site_adp_type
_atom_site_occupancy
_atom_site_site_symmetry_order
_atom_site_calc_flag
_atom_site_refinement_flags_posn
_atom_site_refinement_flags_adp
Ni1 Ni 0.29245(2) 0.37583(3) 0.29373(2) 0.01626(7) Uani 1 1 d . .
O1 O 0.27627(13) 0.34939(14) 0.21149(5) 0.0184(3) Uani 1 1 d . .
O2 O 0.65050(13) 0.18449(16) 0.27586(6) 0.0237(3) Uani 1 1 d . .
O3 O 0.42065(14) 0.25341(16) 0.08403(6) 0.0251(3) Uani 1 1 d . .
O4 O 0.26653(13) 0.52585(14) 0.35099(5) 0.0186(3) Uani 1 1 d . .
O5 O -0.00096(13) 0.17102(15) 0.37402(6) 0.0230(3) Uani 1 1 d . .
O6 O 0.10512(15) 0.66297(16) 0.46947(6) 0.0293(4) Uani 1 1 d . .
N1 N 0.47098(15) 0.29679(17) 0.30409(7) 0.0162(3) Uani 1 1 d . .
N2 N 0.15331(15) 0.24752(17) 0.31817(7) 0.0170(3) Uani 1 1 d . .
C1 C 0.36573(19) 0.2941(2) 0.18154(8) 0.0169(4) Uani 1 1 d . .
C2 C 0.48735(19) 0.2453(2) 0.20234(8) 0.0188(4) Uani 1 1 d . .
H2A H 0.544870 0.208773 0.175910 0.023 Uiso 1 1 calc R U
C3 C 0.53141(19) 0.2465(2) 0.26130(8) 0.0177(4) Uani 1 1 d . .
C4 C 0.6802(2) 0.2079(2) 0.33660(9) 0.0251(5) Uani 1 1 d . .
H4A H 0.748698 0.285698 0.343845 0.030 Uiso 1 1 calc R U
H4B H 0.711097 0.113489 0.355686 0.030 Uiso 1 1 calc R U
C5 C 0.55036(19) 0.2600(2) 0.35883(8) 0.0191(4) Uani 1 1 d . .
C6 C 0.3246(2) 0.2796(2) 0.12021(8) 0.0193(4) Uani 1 1 d . .
C7 C 0.2061(2) 0.2746(3) 0.09002(9) 0.0306(5) Uani 1 1 d . .
H7A H 0.123614 0.289629 0.104577 0.037 Uiso 1 1 calc R U
C8 C 0.2286(3) 0.2423(3) 0.03210(10) 0.0358(6) Uani 1 1 d . .
H8A H 0.164247 0.231182 0.000585 0.043 Uiso 1 1 calc R U
C9 C 0.3576(2) 0.2308(2) 0.03091(9) 0.0318(5) Uani 1 1 d . .
H9A H 0.400179 0.209631 -0.002544 0.038 Uiso 1 1 calc R U
C10 C 0.5696(2) 0.3974(2) 0.39708(9) 0.0267(5) Uani 1 1 d . .
H10A H 0.484310 0.432921 0.407320 0.040 Uiso 1 1 calc R U
H10B H 0.612155 0.477008 0.376615 0.040 Uiso 1 1 calc R U
H10C H 0.624657 0.370853 0.432014 0.040 Uiso 1 1 calc R U
C11 C 0.4841(2) 0.1334(2) 0.38900(9) 0.0248(4) Uani 1 1 d . .
H11A H 0.396874 0.166054 0.397824 0.037 Uiso 1 1 calc R U
H11B H 0.536778 0.107630 0.424653 0.037 Uiso 1 1 calc R U
H11C H 0.475852 0.045024 0.363944 0.037 Uiso 1 1 calc R U
C12 C 0.18225(19) 0.5222(2) 0.38911(8) 0.0166(4) Uani 1 1 d . .
C13 C 0.09448(19) 0.4093(2) 0.39619(8) 0.0190(4) Uani 1 1 d . .
H13A H 0.036508 0.419091 0.425401 0.023 Uiso 1 1 calc R U
C14 C 0.08687(18) 0.2784(2) 0.36158(8) 0.0171(4) Uani 1 1 d . .
C15 C 0.0247(2) 0.0408(2) 0.33905(9) 0.0235(5) Uani 1 1 d . .
H15A H -0.058165 -0.005032 0.322434 0.028 Uiso 1 1 calc R U
H15B H 0.075790 -0.035974 0.362080 0.028 Uiso 1 1 calc R U
C16 C 0.10361(19) 0.1034(2) 0.29175(9) 0.0195(4) Uani 1 1 d . .
C17 C 0.18902(19) 0.6543(2) 0.42702(8) 0.0177(4) Uani 1 1 d . .
C18 C 0.2666(2) 0.7768(2) 0.42907(9) 0.0236(5) Uani 1 1 d . .
H18A H 0.332946 0.798138 0.404451 0.028 Uiso 1 1 calc R U
C19 C 0.2306(2) 0.8682(2) 0.47493(9) 0.0279(5) Uani 1 1 d . .
H19A H 0.267894 0.962048 0.486926 0.033 Uiso 1 1 calc R U
C20 C 0.1339(2) 0.7954(3) 0.49775(10) 0.0324(5) Uani 1 1 d . .
H20A H 0.090753 0.830758 0.529380 0.039 Uiso 1 1 calc R U
C21 C 0.0159(2) 0.1373(2) 0.23739(9) 0.0292(5) Uani 1 1 d . .
H21A H 0.064952 0.195734 0.211043 0.044 Uiso 1 1 calc R U
H21B H -0.060279 0.195308 0.247139 0.044 Uiso 1 1 calc R U
H21C H -0.013601 0.042818 0.218981 0.044 Uiso 1 1 calc R U
C22 C 0.2166(2) 0.0018(2) 0.27872(10) 0.0290(5) Uani 1 1 d . .
H22A H 0.267507 0.050657 0.250510 0.044 Uiso 1 1 calc R U
H22B H 0.182001 -0.094010 0.263222 0.044 Uiso 1 1 calc R U
H22C H 0.273102 -0.016734 0.314047 0.044 Uiso 1 1 calc R U

loop_
_atom_site_aniso_label
_atom_site_aniso_U_11
_atom_site_aniso_U_22
_atom_site_aniso_U_33
_atom_site_aniso_U_23
_atom_site_aniso_U_13
_atom_site_aniso_U_12
Ni1 0.01459(13) 0.01857(13) 0.01615(12) -0.00356(11) 0.00424(9) 0.00059(11)
O1 0.0183(7) 0.0207(7) 0.0168(7) -0.0030(5) 0.0043(5) 0.0018(6)
O2 0.0176(7) 0.0302(8) 0.0237(8) 0.0037(6) 0.0049(6) 0.0078(6)
O3 0.0316(8) 0.0284(8) 0.0166(7) 0.0015(6) 0.0097(6) 0.0028(7)
O4 0.0188(7) 0.0203(7) 0.0176(7) -0.0045(6) 0.0062(6) -0.0003(6)
O5 0.0229(8) 0.0218(7) 0.0254(8) -0.0024(6) 0.0087(6) -0.0057(6)
O6 0.0322(9) 0.0314(8) 0.0266(8) -0.0129(6) 0.0157(7) -0.0075(7)
N1 0.0166(8) 0.0164(8) 0.0156(8) 0.0001(6) 0.0017(7) -0.0003(7)
N2 0.0169(8) 0.0150(8) 0.0192(8) -0.0028(7) 0.0021(7) 0.0003(7)
C1 0.0212(11) 0.0130(9) 0.0173(10) -0.0005(7) 0.0056(8) -0.0037(8)
C2 0.0200(10) 0.0191(10) 0.0184(10) 0.0003(8) 0.0075(8) 0.0010(8)
C3 0.0152(10) 0.0136(9) 0.0248(11) 0.0021(8) 0.0047(8) -0.0002(8)
C4 0.0212(11) 0.0305(12) 0.0232(11) 0.0029(9) -0.0008(9) 0.0025(9)
C5 0.0190(10) 0.0196(10) 0.0182(10) 0.0009(8) -0.0012(8) 0.0006(8)
C6 0.0242(11) 0.0150(9) 0.0196(10) -0.0009(8) 0.0074(8) 0.0003(8)
C7 0.0287(13) 0.0402(13) 0.0227(11) -0.0057(10) 0.0023(10) 0.0030(10)
C8 0.0445(15) 0.0420(14) 0.0200(12) -0.0063(10) -0.0034(10) 0.0039(12)
C9 0.0529(16) 0.0298(12) 0.0138(10) -0.0008(9) 0.0078(10) 0.0047(11)
C10 0.0294(12) 0.0224(11) 0.0266(11) -0.0029(9) -0.0063(9) 0.0002(9)
C11 0.0267(11) 0.0242(11) 0.0231(11) 0.0036(9) 0.0004(9) -0.0012(10)
C12 0.0174(10) 0.0202(10) 0.0121(9) -0.0003(8) -0.0001(8) 0.0048(8)
C13 0.0182(10) 0.0243(11) 0.0150(9) -0.0013(8) 0.0042(8) 0.0014(8)
C14 0.0128(9) 0.0201(10) 0.0184(10) 0.0021(8) 0.0007(8) 0.0007(8)
C15 0.0222(11) 0.0191(10) 0.0294(12) -0.0034(9) 0.0038(9) -0.0017(9)
C16 0.0167(10) 0.0174(10) 0.0244(10) -0.0050(8) 0.0024(8) -0.0029(8)
C17 0.0175(10) 0.0222(11) 0.0140(9) -0.0028(8) 0.0045(8) 0.0033(8)
C18 0.0234(11) 0.0237(11) 0.0246(11) -0.0038(9) 0.0070(9) 0.0000(9)
C19 0.0308(12) 0.0246(11) 0.0278(11) -0.0101(10) 0.0009(9) -0.0011(10)
C20 0.0390(14) 0.0346(13) 0.0252(12) -0.0168(10) 0.0111(10) -0.0036(11)
C21 0.0293(12) 0.0293(12) 0.0278(12) -0.0054(10) -0.0041(9) -0.0048(10)
C22 0.0235(12) 0.0191(11) 0.0458(14) -0.0097(10) 0.0101(10) -0.0022(9)

loop_
_atom_type_symbol
_atom_type_description
_atom_type_scat_dispersion_real
_atom_type_scat_dispersion_imag
_atom_type_scat_source
C C 0.0033 0.0016 'International Tables Vol C Tables 4.2.6.8 and 6.1.1.4'
H H 0.0000 0.0000 'International Tables Vol C Tables 4.2.6.8 and 6.1.1.4'
N N 0.0061 0.0033 'International Tables Vol C Tables 4.2.6.8 and 6.1.1.4'
O O 0.0106 0.0060 'International Tables Vol C Tables 4.2.6.8 and 6.1.1.4'
Ni Ni 0.3393 1.1124 'International Tables Vol C Tables 4.2.6.8 and 6.1.1.4'

loop_
_geom_angle_atom_site_label_1
_geom_angle_atom_site_label_2
_geom_angle_atom_site_label_3
_geom_angle
O4 Ni1 O1 140.61(6)
O4 Ni1 N2 92.89(6)
O1 Ni1 N2 102.81(6)
O4 Ni1 N1 110.44(6)
O1 Ni1 N1 94.29(6)
N2 Ni1 N1 117.02(7)
C1 O1 Ni1 125.60(12)
C3 O2 C4 107.11(14)
C9 O3 C6 106.20(17)
C12 O4 Ni1 127.12(12)
C14 O5 C15 106.29(14)
C20 O6 C17 106.05(16)
C3 N1 C5 108.94(16)
C3 N1 Ni1 122.19(13)
C5 N1 Ni1 128.15(12)
C14 N2 C16 108.72(15)
C14 N2 Ni1 123.58(13)
C16 N2 Ni1 127.70(12)
O1 C1 C2 126.38(18)
O1 C1 C6 114.01(17)
C2 C1 C6 119.56(17)
C1 C2 C3 123.08(17)
C1 C2 H2A 118.5
C3 C2 H2A 118.5
N1 C3 O2 115.25(17)
N1 C3 C2 128.40(18)
O2 C3 C2 116.33(16)
O2 C4 C5 105.32(16)
O2 C4 H4A 110.7
C5 C4 H4A 110.7
O2 C4 H4B 110.7
C5 C4 H4B 110.7
H4A C4 H4B 108.8
N1 C5 C10 111.23(16)
N1 C5 C11 109.23(16)
C10 C5 C11 111.18(17)
N1 C5 C4 101.34(15)
C10 C5 C4 111.76(17)
C11 C5 C4 111.70(16)
C7 C6 O3 109.44(18)
C7 C6 C1 133.00(19)
O3 C6 C1 117.33(17)
C6 C7 C8 106.8(2)
C6 C7 H7A 126.6
C8 C7 H7A 126.6
C9 C8 C7 106.4(2)
C9 C8 H8A 126.8
C7 C8 H8A 126.8
C8 C9 O3 111.13(19)
C8 C9 H9A 124.4
O3 C9 H9A 124.4
C5 C10 H10A 109.5
C5 C10 H10B 109.5
H10A C10 H10B 109.5
C5 C10 H10C 109.5
H10A C10 H10C 109.5
H10B C10 H10C 109.5
C5 C11 H11A 109.5
C5 C11 H11B 109.5
H11A C11 H11B 109.5
C5 C11 H11C 109.5
H11A C11 H11C 109.5
H11B C11 H11C 109.5
O4 C12 C13 126.02(17)
O4 C12 C17 113.40(16)
C13 C12 C17 120.57(17)
C12 C13 C14 122.44(17)
C12 C13 H13A 118.8
C14 C13 H13A 118.8
N2 C14 O5 114.96(16)
N2 C14 C13 127.84(18)
O5 C14 C13 117.19(16)
O5 C15 C16 104.55(15)
O5 C15 H15A 110.8
C16 C15 H15A 110.8
O5 C15 H15B 110.8
C16 C15 H15B 110.8
H15A C15 H15B 108.9
N2 C16 C21 109.27(16)
N2 C16 C22 110.80(16)
C21 C16 C22 110.72(17)
N2 C16 C15 101.25(15)
C21 C16 C15 111.43(17)
C22 C16 C15 112.96(17)
C18 C17 O6 109.56(16)
C18 C17 C12 131.54(17)
O6 C17 C12 118.90(16)
C17 C18 C19 107.26(18)
C17 C18 H18A 126.4
C19 C18 H18A 126.4
C20 C19 C18 106.13(19)
C20 C19 H19A 126.9
C18 C19 H19A 126.9
C19 C20 O6 111.01(18)
C19 C20 H20A 124.5
O6 C20 H20A 124.5
C16 C21 H21A 109.5
C16 C21 H21B 109.5
H21A C21 H21B 109.5
C16 C21 H21C 109.5
H21A C21 H21C 109.5
H21B C21 H21C 109.5
C16 C22 H22A 109.5
C16 C22 H22B 109.5
H22A C22 H22B 109.5
C16 C22 H22C 109.5
H22A C22 H22C 109.5
H22B C22 H22C 109.5

loop_
_geom_bond_atom_site_label_1
_geom_bond_atom_site_label_2
_geom_bond_distance
Ni1 O4 1.9272(13)
Ni1 O1 1.9325(13)
Ni1 N2 1.9531(16)
Ni1 N1 1.9560(16)
O1 C1 1.301(2)
O2 C3 1.356(2)
O2 C4 1.443(2)
O3 C9 1.364(3)
O3 C6 1.376(2)
O4 C12 1.298(2)
O5 C14 1.362(2)
O5 C15 1.457(2)
O6 C20 1.370(2)
O6 C17 1.375(2)
N1 C3 1.304(2)
N1 C5 1.492(2)
N2 C14 1.303(2)
N2 C16 1.493(2)
C1 C2 1.368(3)
C1 C6 1.466(3)
C2 C3 1.414(3)
C2 H2A 0.9500
C4 C5 1.544(3)
C4 H4A 0.9900
C4 H4B 0.9900
C5 C10 1.518(3)
C5 C11 1.522(3)
C6 C7 1.350(3)
C7 C8 1.426(3)
C7 H7A 0.9500
C8 C9 1.329(3)
C8 H8A 0.9500
C9 H9A 0.9500
C10 H10A 0.9800
C10 H10B 0.9800
C10 H10C 0.9800
C11 H11A 0.9800
C11 H11B 0.9800
C11 H11C 0.9800
C12 C13 1.369(3)
C12 C17 1.470(3)
C13 C14 1.417(3)
C13 H13A 0.9500
C15 C16 1.534(3)
C15 H15A 0.9900
C15 H15B 0.9900
C16 C21 1.521(3)
C16 C22 1.522(3)
C17 C18 1.348(3)
C18 C19 1.422(3)
C18 H18A 0.9500
C19 C20 1.336(3)
C19 H19A 0.9500
C20 H20A 0.9500
C21 H21A 0.9800
C21 H21B 0.9800
C21 H21C 0.9800
C22 H22A 0.9800
C22 H22B 0.9800
C22 H22C 0.9800

loop_
_geom_torsion_atom_site_label_1
_geom_torsion_atom_site_label_2
_geom_torsion_atom_site_label_3
_geom_torsion_atom_site_label_4
_geom_torsion
Ni1 O1 C1 C2 -0.3(3)
Ni1 O1 C1 C6 176.94(12)
O1 C1 C2 C3 1.2(3)
C6 C1 C2 C3 -175.93(17)
C5 N1 C3 O2 -4.0(2)
Ni1 N1 C3 O2 -174.96(12)
C5 N1 C3 C2 174.29(18)
Ni1 N1 C3 C2 3.3(3)
C4 O2 C3 N1 -5.8(2)
C4 O2 C3 C2 175.71(17)
C1 C2 C3 N1 -2.9(3)
C1 C2 C3 O2 175.31(17)
C3 O2 C4 C5 12.5(2)
C3 N1 C5 C10 130.00(18)
Ni1 N1 C5 C10 -59.7(2)
C3 N1 C5 C11 -106.90(18)
Ni1 N1 C5 C11 63.4(2)
C3 N1 C5 C4 11.1(2)
Ni1 N1 C5 C4 -178.61(13)
O2 C4 C5 N1 -13.95(19)
O2 C4 C5 C10 -132.48(17)
O2 C4 C5 C11 102.24(18)
C9 O3 C6 C7 -0.6(2)
C9 O3 C6 C1 174.61(17)
O1 C1 C6 C7 -20.0(3)
C2 C1 C6 C7 157.5(2)
O1 C1 C6 O3 166.25(15)
C2 C1 C6 O3 -16.3(3)
O3 C6 C7 C8 0.6(2)
C1 C6 C7 C8 -173.6(2)
C6 C7 C8 C9 -0.3(3)
C7 C8 C9 O3 0.0(3)
C6 O3 C9 C8 0.4(2)
Ni1 O4 C12 C13 0.2(3)
Ni1 O4 C12 C17 179.26(12)
O4 C12 C13 C14 0.6(3)
C17 C12 C13 C14 -178.38(18)
C16 N2 C14 O5 4.3(2)
Ni1 N2 C14 O5 -176.36(12)
C16 N2 C14 C13 -174.89(19)
Ni1 N2 C14 C13 4.5(3)
C15 O5 C14 N2 9.5(2)
C15 O5 C14 C13 -171.24(17)
C12 C13 C14 N2 -3.3(3)
C12 C13 C14 O5 177.57(18)
C14 O5 C15 C16 -18.4(2)
C14 N2 C16 C21 102.49(19)
Ni1 N2 C16 C21 -76.82(19)
C14 N2 C16 C22 -135.24(18)
Ni1 N2 C16 C22 45.5(2)
C14 N2 C16 C15 -15.2(2)
Ni1 N2 C16 C15 165.53(13)
O5 C15 C16 N2 19.88(19)
O5 C15 C16 C21 -96.20(19)
O5 C15 C16 C22 138.41(17)
C20 O6 C17 C18 0.0(2)
C20 O6 C17 C12 179.61(18)
O4 C12 C17 C18 -0.1(3)
C13 C12 C17 C18 179.1(2)
O4 C12 C17 O6 -179.57(16)
C13 C12 C17 O6 -0.4(3)
O6 C17 C18 C19 0.0(2)
C12 C17 C18 C19 -179.6(2)
C17 C18 C19 C20 0.1(3)
C18 C19 C20 O6 -0.1(3)
C17 O6 C20 C19 0.0(3)
